data_7209349
loop_
_publ_author_name
'Wildenauer, M.'
'Range, K.J.'

_publ_section_title
;
 AgNb3O8-II, eine Hochdruckphase mit neuartiger Tunnelstruktur
;
_journal_name_full
;
Zeitschrift fuer Naturforschung, Teil B. Anorganische Chemie, Organische
 Chemie (42,1987-)
;
_journal_page_first 499
_journal_page_last 501
_journal_volume 44
_journal_year 1989
_chemical_formula_sum 'Ag Nb3 O8'
_space_group_IT_number 72
_symmetry_space_group_name_Hall '-I 2 2c'
_symmetry_space_group_name_H-M 'I b a m'
_cell_angle_alpha 90
_cell_angle_beta 90
_cell_angle_gamma 90
_cell_formula_units_Z 4
_cell_length_a 7.343
_cell_length_b 10.415
_cell_length_c 7.007
_cell_volume 535.877
_citation_journal_id_ASTM ZNBSEN
_cod_data_source_file silver1-2_450.cif
_cod_data_source_block Ag1Nb3O8
_cod_original_cell_volume 535.8768
_cod_original_formula_sum 'Ag1 Nb3 O8'
_cod_database_code 7209349

loop_
_symmetry_equiv_pos_as_xyz
x,y,z
-x,-y,z
x,-y,-z+1/2
-x,y,-z+1/2
-x,-y,-z
x,y,-z
-x,y,z-1/2
x,-y,z-1/2
x+1/2,y+1/2,z+1/2
-x+1/2,-y+1/2,z+1/2
x+1/2,-y+1/2,-z+1
-x+1/2,y+1/2,-z+1
-x+1/2,-y+1/2,-z+1/2
x+1/2,y+1/2,-z+1/2
-x+1/2,y+1/2,z
x+1/2,-y+1/2,z

loop_
_atom_site_label
_atom_site_type_symbol
_atom_site_fract_x
_atom_site_fract_y
_atom_site_fract_z
_atom_site_occupancy
_atom_site_U_iso_or_equiv
O2 O-2 0.1138 0.4279 0 1 0.0
Ag1 Ag+1 0 0 0.25 1 0.0
Nb1 Nb+5 0 0.5 0.75 1 0.0
O1 O-2 0.9893 0.1714 0 1 0.0
O3 O-2 0.1918 0.3569 0.2993 1 0.0
Nb2 Nb+5 0.2529 0.26755 0 1 0.0
